data_4066500
loop_
_publ_author_name
'Wagler, J\"org'
'Heine, Thomas'
'Hill, Anthony F.'

_publ_section_title
;
 Poly(methimazolyl)silanes: Syntheses and Molecular Structures&#x2020;
;
_journal_issue 21
_journal_name_full Organometallics
_journal_page_first 5607
_journal_paper_doi 10.1021/om1004989
_journal_volume 29
_journal_year 2010
_chemical_formula_moiety 'C9 H14 N4 S2 Si'
_chemical_formula_sum 'C9 H14 N4 S2 Si'
_chemical_formula_weight 270.45
_chemical_name_systematic
;
 ?
;
_space_group_IT_number 14
_symmetry_cell_setting monoclinic
_symmetry_space_group_name_Hall '-P 2ybc'
_symmetry_space_group_name_H-M 'P 1 21/c 1'
_atom_sites_solution_hydrogens geom
_atom_sites_solution_primary direct
_atom_sites_solution_secondary difmap
_audit_creation_method SHELXL-97
_cell_angle_alpha 90.00
_cell_angle_beta 100.361(2)
_cell_angle_gamma 90.00
_cell_formula_units_Z 4
_cell_length_a 7.4489(2)
_cell_length_b 19.7998(8)
_cell_length_c 8.7347(3)
_cell_measurement_reflns_used 33886
_cell_measurement_temperature 100(2)
_cell_measurement_theta_max 29.131
_cell_measurement_theta_min 2.546
_cell_volume 1267.25(8)
_computing_cell_refinement DENZO-SMN
_computing_data_collection 'Nonius Collect'
_computing_data_reduction Scalepack
_computing_molecular_graphics 'ORTEP32 for windows (Farugia)'
_computing_publication_material 'Ciftab (Sheldrick, 1997)'
_computing_structure_refinement 'SHELXL-97 (Sheldrick, 1997)'
_computing_structure_solution 'SHELXS-97 (Sheldrick, 1990)'
_diffrn_ambient_temperature 100(2)
_diffrn_measured_fraction_theta_full 1.000
_diffrn_measured_fraction_theta_max 1.000
_diffrn_measurement_device_type 'Nonius Kappa CCD area detector'
_diffrn_measurement_method 'phi and omega scans'
_diffrn_radiation_monochromator graphite
_diffrn_radiation_source 'fine-focus sealed tube'
_diffrn_radiation_type MoK\a
_diffrn_radiation_wavelength 0.71073
_diffrn_reflns_av_R_equivalents 0.1106
_diffrn_reflns_av_sigmaI/netI 0.0569
_diffrn_reflns_limit_h_max 9
_diffrn_reflns_limit_h_min -9
_diffrn_reflns_limit_k_max 25
_diffrn_reflns_limit_k_min -25
_diffrn_reflns_limit_l_max 11
_diffrn_reflns_limit_l_min -11
_diffrn_reflns_number 21341
_diffrn_reflns_theta_full 27.50
_diffrn_reflns_theta_max 27.50
_diffrn_reflns_theta_min 2.58
_exptl_absorpt_coefficient_mu 0.494
_exptl_absorpt_correction_T_max 0.987
_exptl_absorpt_correction_T_min 0.863
_exptl_absorpt_correction_type multi-scan
_exptl_absorpt_process_details SORTAV
_exptl_crystal_colour colorless
_exptl_crystal_density_diffrn 1.418
_exptl_crystal_density_method 'not measured'
_exptl_crystal_description piece
_exptl_crystal_F_000 568
_exptl_crystal_size_max 0.18
_exptl_crystal_size_mid 0.07
_exptl_crystal_size_min 0.03
_refine_diff_density_max 0.349
_refine_diff_density_min -0.323
_refine_diff_density_rms 0.070
_refine_ls_extinction_method none
_refine_ls_goodness_of_fit_ref 1.034
_refine_ls_hydrogen_treatment mixed
_refine_ls_matrix_type full
_refine_ls_number_parameters 149
_refine_ls_number_reflns 2918
_refine_ls_number_restraints 0
_refine_ls_restrained_S_all 1.034
_refine_ls_R_factor_all 0.0664
_refine_ls_R_factor_gt 0.0433
_refine_ls_shift/su_max 0.000
_refine_ls_shift/su_mean 0.000
_refine_ls_structure_factor_coef Fsqd
_refine_ls_weighting_details 'calc w=1/[\s^2^(Fo^2^)+(0.0343P)^2^+0.7834P] where P=(Fo^2^+2Fc^2^)/3'
_refine_ls_weighting_scheme calc
_refine_ls_wR_factor_gt 0.0893
_refine_ls_wR_factor_ref 0.0958
_reflns_number_gt 2247
_reflns_number_total 2918
_reflns_threshold_expression >2sigma(I)
_cod_data_source_file om1004989_si_002.cif
_cod_data_source_block Me(H)Si(mt)2
_cod_original_sg_symbol_Hall -P2ybc
_cod_original_sg_symbol_H-M P21/c
_cod_database_code 4066500

loop_
_symmetry_equiv_pos_as_xyz
'x, y, z'
'-x, y+1/2, -z+1/2'
'-x, -y, -z'
'x, -y-1/2, z-1/2'

loop_
_atom_site_label
_atom_site_type_symbol
_atom_site_fract_x
_atom_site_fract_y
_atom_site_fract_z
_atom_site_U_iso_or_equiv
_atom_site_adp_type
_atom_site_occupancy
_atom_site_symmetry_multiplicity
_atom_site_calc_flag
_atom_site_refinement_flags
S1 S 0.16967(8) 0.44200(3) 0.38352(7) 0.02441(16) Uani 1 1 d .
S2 S 0.66562(7) 0.36457(3) 0.03862(7) 0.02477(16) Uani 1 1 d .
Si1 Si 0.34541(8) 0.31554(3) 0.20876(7) 0.02021(16) Uani 1 1 d .
H1 H 0.477(3) 0.3419(12) 0.323(3) 0.025(6) Uiso 1 1 d .
N1 N 0.1371(2) 0.31203(9) 0.2792(2) 0.0211(4) Uani 1 1 d .
N2 N -0.0638(2) 0.34018(9) 0.4233(2) 0.0208(4) Uani 1 1 d .
N3 N 0.3043(2) 0.37154(9) 0.0486(2) 0.0178(4) Uani 1 1 d .
N4 N 0.3830(2) 0.43797(9) -0.1282(2) 0.0188(4) Uani 1 1 d .
C1 C 0.0778(3) 0.36457(11) 0.3610(2) 0.0198(5) Uani 1 1 d .
C2 C -0.1684(3) 0.38088(12) 0.5154(3) 0.0272(5) Uani 1 1 d .
H2A H -0.0849 0.4088 0.5889 0.041 Uiso 1 1 d R
H2B H -0.2375 0.3511 0.5732 0.041 Uiso 1 1 d R
H2C H -0.2530 0.4101 0.4462 0.041 Uiso 1 1 d R
C3 C -0.0942(3) 0.27294(12) 0.3822(3) 0.0241(5) Uani 1 1 d .
H3 H -0.1857 0.2446 0.4105 0.029 Uiso 1 1 calc R
C4 C 0.0287(3) 0.25535(11) 0.2953(3) 0.0231(5) Uani 1 1 d .
H4 H 0.0407 0.2119 0.2519 0.028 Uiso 1 1 calc R
C5 C 0.4488(3) 0.39259(11) -0.0179(2) 0.0186(5) Uani 1 1 d .
C6 C 0.4916(3) 0.47211(12) -0.2283(3) 0.0252(5) Uani 1 1 d .
H6A H 0.6211 0.4696 -0.1811 0.038 Uiso 1 1 d R
H6B H 0.4543 0.5196 -0.2406 0.038 Uiso 1 1 d R
H6C H 0.4722 0.4501 -0.3305 0.038 Uiso 1 1 d R
C7 C 0.1966(3) 0.44676(11) -0.1321(3) 0.0213(5) Uani 1 1 d .
H7 H 0.1181 0.4761 -0.1994 0.026 Uiso 1 1 calc R
C8 C 0.1484(3) 0.40621(11) -0.0237(3) 0.0209(5) Uani 1 1 d .
H8 H 0.0294 0.4018 -0.0001 0.025 Uiso 1 1 calc R
C9 C 0.3945(3) 0.22866(12) 0.1535(3) 0.0275(5) Uani 1 1 d .
H9A H 0.2830 0.2081 0.0954 0.041 Uiso 1 1 d R
H9B H 0.4380 0.2021 0.2475 0.041 Uiso 1 1 d R
H9C H 0.4885 0.2295 0.0882 0.041 Uiso 1 1 d R

loop_
_atom_site_aniso_label
_atom_site_aniso_U_11
_atom_site_aniso_U_22
_atom_site_aniso_U_33
_atom_site_aniso_U_23
_atom_site_aniso_U_13
_atom_site_aniso_U_12
S1 0.0253(3) 0.0173(3) 0.0314(3) -0.0016(2) 0.0071(2) -0.0046(2)
S2 0.0173(3) 0.0237(3) 0.0330(3) -0.0008(3) 0.0038(2) 0.0036(2)
Si1 0.0212(3) 0.0172(3) 0.0216(3) 0.0015(3) 0.0023(2) -0.0001(2)
N1 0.0250(10) 0.0164(9) 0.0216(10) 0.0017(8) 0.0035(8) -0.0043(8)
N2 0.0205(9) 0.0204(10) 0.0212(10) 0.0019(8) 0.0028(8) -0.0024(8)
N3 0.0150(9) 0.0162(9) 0.0221(9) 0.0006(8) 0.0030(7) -0.0003(7)
N4 0.0182(9) 0.0172(9) 0.0213(10) -0.0006(8) 0.0043(7) -0.0012(7)
C1 0.0212(11) 0.0187(11) 0.0180(11) 0.0039(9) -0.0009(9) -0.0013(9)
C2 0.0229(12) 0.0294(13) 0.0301(13) 0.0021(11) 0.0066(10) -0.0008(10)
C3 0.0252(12) 0.0223(12) 0.0238(12) 0.0056(10) 0.0013(9) -0.0062(9)
C4 0.0276(12) 0.0155(11) 0.0247(12) 0.0014(10) 0.0007(10) -0.0044(9)
C5 0.0200(11) 0.0154(11) 0.0205(11) -0.0036(9) 0.0042(9) -0.0018(8)
C6 0.0281(12) 0.0251(13) 0.0237(12) 0.0021(10) 0.0082(9) -0.0057(10)
C7 0.0186(11) 0.0174(11) 0.0260(12) -0.0003(10) -0.0008(9) 0.0007(9)
C8 0.0170(10) 0.0201(11) 0.0243(12) -0.0005(10) 0.0006(9) 0.0004(9)
C9 0.0324(13) 0.0210(12) 0.0282(13) 0.0015(10) 0.0029(10) 0.0036(10)

loop_
_atom_type_symbol
_atom_type_description
_atom_type_scat_dispersion_real
_atom_type_scat_dispersion_imag
_atom_type_scat_source
C C 0.0033 0.0016 'International Tables Vol C Tables 4.2.6.8 and 6.1.1.4'
H H 0.0000 0.0000 'International Tables Vol C Tables 4.2.6.8 and 6.1.1.4'
N N 0.0061 0.0033 'International Tables Vol C Tables 4.2.6.8 and 6.1.1.4'
S S 0.1246 0.1234 'International Tables Vol C Tables 4.2.6.8 and 6.1.1.4'
Si Si 0.0817 0.0704 'International Tables Vol C Tables 4.2.6.8 and 6.1.1.4'

loop_
_geom_angle_atom_site_label_1
_geom_angle_atom_site_label_2
_geom_angle_atom_site_label_3
_geom_angle
N3 Si1 N1 105.19(8)
N3 Si1 C9 113.12(10)
N1 Si1 C9 106.38(10)
N3 Si1 H1 109.7(9)
N1 Si1 H1 108.5(9)
C9 Si1 H1 113.4(9)
C1 N1 C4 107.92(18)
C1 N1 Si1 122.19(15)
C4 N1 Si1 128.46(16)
C1 N2 C3 109.83(18)
C1 N2 C2 123.66(19)
C3 N2 C2 126.49(18)
C5 N3 C8 108.06(17)
C5 N3 Si1 119.12(14)
C8 N3 Si1 132.57(15)
C5 N4 C7 109.53(17)
C5 N4 C6 124.72(18)
C7 N4 C6 125.75(18)
N2 C1 N1 106.45(18)
N2 C1 S1 127.41(17)
N1 C1 S1 126.09(17)
N2 C2 H2A 109.5
N2 C2 H2B 109.5
H2A C2 H2B 109.5
N2 C2 H2C 109.5
H2A C2 H2C 109.5
H2B C2 H2C 109.5
C4 C3 N2 107.52(19)
C4 C3 H3 126.2
N2 C3 H3 126.2
C3 C4 N1 108.3(2)
C3 C4 H4 125.9
N1 C4 H4 125.9
N4 C5 N3 107.05(17)
N4 C5 S2 129.27(16)
N3 C5 S2 123.67(16)
N4 C6 H6A 109.5
N4 C6 H6B 109.5
H6A C6 H6B 109.5
N4 C6 H6C 109.5
H6A C6 H6C 109.5
H6B C6 H6C 109.5
C8 C7 N4 107.47(19)
C8 C7 H7 126.3
N4 C7 H7 126.3
C7 C8 N3 107.89(18)
C7 C8 H8 126.1
N3 C8 H8 126.1
Si1 C9 H9A 109.5
Si1 C9 H9B 109.5
H9A C9 H9B 109.5
Si1 C9 H9C 109.5
H9A C9 H9C 109.5
H9B C9 H9C 109.5

loop_
_geom_bond_atom_site_label_1
_geom_bond_atom_site_label_2
_geom_bond_distance
S1 C1 1.676(2)
S2 C5 1.695(2)
Si1 N3 1.7683(18)
Si1 N1 1.7705(19)
Si1 C9 1.841(2)
Si1 H1 1.37(2)
N1 C1 1.379(3)
N1 C4 1.404(3)
N2 C1 1.360(3)
N2 C3 1.387(3)
N2 C2 1.459(3)
N3 C5 1.376(3)
N3 C8 1.398(3)
N4 C5 1.344(3)
N4 C7 1.394(3)
N4 C6 1.459(3)
C2 H2A 0.9800
C2 H2B 0.9800
C2 H2C 0.9800
C3 C4 1.336(3)
C3 H3 0.9500
C4 H4 0.9500
C6 H6A 0.9800
C6 H6B 0.9800
C6 H6C 0.9800
C7 C8 1.339(3)
C7 H7 0.9500
C8 H8 0.9500
C9 H9A 0.9800
C9 H9B 0.9800
C9 H9C 0.9800

loop_
_geom_torsion_atom_site_label_1
_geom_torsion_atom_site_label_2
_geom_torsion_atom_site_label_3
_geom_torsion_atom_site_label_4
_geom_torsion
N3 Si1 N1 C1 -73.73(18)
C9 Si1 N1 C1 166.01(17)
N3 Si1 N1 C4 121.65(19)
C9 Si1 N1 C4 1.4(2)
N1 Si1 N3 C5 170.62(15)
C9 Si1 N3 C5 -73.68(18)
N1 Si1 N3 C8 -2.9(2)
C9 Si1 N3 C8 112.8(2)
C3 N2 C1 N1 0.1(2)
C2 N2 C1 N1 -178.23(18)
C3 N2 C1 S1 -177.63(16)
C2 N2 C1 S1 4.0(3)
C4 N1 C1 N2 -0.6(2)
Si1 N1 C1 N2 -167.95(14)
C4 N1 C1 S1 177.23(16)
Si1 N1 C1 S1 9.8(3)
C1 N2 C3 C4 0.4(3)
C2 N2 C3 C4 178.7(2)
N2 C3 C4 N1 -0.7(2)
C1 N1 C4 C3 0.8(2)
Si1 N1 C4 C3 167.17(16)
C7 N4 C5 N3 0.5(2)
C6 N4 C5 N3 -179.09(18)
C7 N4 C5 S2 -178.49(17)
C6 N4 C5 S2 1.9(3)
C8 N3 C5 N4 -0.7(2)
Si1 N3 C5 N4 -175.63(14)
C8 N3 C5 S2 178.43(16)
Si1 N3 C5 S2 3.5(2)
C5 N4 C7 C8 -0.2(2)
C6 N4 C7 C8 179.4(2)
N4 C7 C8 N3 -0.2(2)
C5 N3 C8 C7 0.5(2)
Si1 N3 C8 C7 174.57(16)
